data_7054742
loop_
_publ_author_name
'Kole\<sa-Dobravc, Tanja'
'Meden, Anton'
'Perdih, Franc'

_publ_section_title
;
 Influence of noncovalent interactions on the structures of metal--organic
 hybrids based on a [VO2(2,6-pydc)]&#x2212;tecton with cations of
 imidazole, pyridine and its derivatives
;
_journal_issue 6
_journal_name_full 'New J. Chem.'
_journal_page_first 4265
_journal_paper_doi 10.1039/C5NJ00164A
_journal_volume 39
_journal_year 2015
_chemical_formula_moiety 'C7 H3 N O6 V, 1.0(C5 H7 N2), H2 O'
_chemical_formula_sum 'C12 H12 N3 O7 V'
_chemical_formula_weight 361.19
_space_group_IT_number 11
_symmetry_cell_setting monoclinic
_symmetry_space_group_name_Hall '-P 2yb'
_symmetry_space_group_name_H-M 'P 1 21/m 1'
_atom_sites_solution_hydrogens geom
_atom_sites_solution_primary direct
_atom_sites_solution_secondary difmap
_audit_creation_method SHELXL-97
_cell_angle_alpha 90.00
_cell_angle_beta 97.755(2)
_cell_angle_gamma 90.00
_cell_formula_units_Z 2
_cell_length_a 8.1855(2)
_cell_length_b 6.5443(2)
_cell_length_c 13.8669(3)
_cell_measurement_reflns_used 2791
_cell_measurement_temperature 150(2)
_cell_measurement_theta_max 74.5110
_cell_measurement_theta_min 5.9520
_cell_volume 736.03(3)
_computing_cell_refinement 'CrysAlis PRO (Agilent, 2011)'
_computing_data_collection 'CrysAlis PRO (Agilent, 2011)'
_computing_data_reduction 'CrysAlis PRO (Agilent, 2011)'
_computing_molecular_graphics 'ORTEP-3 for Windows version 2.02 (Farrugia, 2008)'
_computing_publication_material 'WinGX publication routines (Farrugia, 1999)'
_computing_structure_refinement 'SHELXL-97 (Sheldrick, 2008)'
_computing_structure_solution 'SIR2004 (Burla et al., 2005)'
_diffrn_ambient_temperature 150(2)
_diffrn_detector_area_resol_mean 10.4933
_diffrn_measured_fraction_theta_full 0.993
_diffrn_measured_fraction_theta_max 0.993
_diffrn_measurement_device_type 'SuperNova, Dual, Cu at zero, Atlas'
_diffrn_measurement_method '\w scans'
_diffrn_radiation_monochromator mirror
_diffrn_radiation_source 'SuperNova (Cu) X-ray Source'
_diffrn_radiation_type CuK\a
_diffrn_radiation_wavelength 1.54184
_diffrn_reflns_av_R_equivalents 0.0267
_diffrn_reflns_av_sigmaI/netI 0.0264
_diffrn_reflns_limit_h_max 9
_diffrn_reflns_limit_h_min -10
_diffrn_reflns_limit_k_max 8
_diffrn_reflns_limit_k_min -7
_diffrn_reflns_limit_l_max 11
_diffrn_reflns_limit_l_min -17
_diffrn_reflns_number 3693
_diffrn_reflns_theta_full 74.69
_diffrn_reflns_theta_max 74.69
_diffrn_reflns_theta_min 3.22
_exptl_absorpt_coefficient_mu 6.041
_exptl_absorpt_correction_T_max 0.6771
_exptl_absorpt_correction_T_min 0.1961
_exptl_absorpt_correction_type multi-scan
_exptl_absorpt_process_details 'CrysAlis PRO (Agilent, 2011)'
_exptl_crystal_colour colorless
_exptl_crystal_density_diffrn 1.630
_exptl_crystal_density_method 'not measured'
_exptl_crystal_description prism
_exptl_crystal_F_000 368
_exptl_crystal_size_max 0.40
_exptl_crystal_size_mid 0.25
_exptl_crystal_size_min 0.07
_refine_diff_density_max 0.501
_refine_diff_density_min -0.486
_refine_diff_density_rms 0.073
_refine_ls_extinction_coef 0.023(2)
_refine_ls_extinction_expression Fc^*^=kFc[1+0.001xFc^2^\l^3^/sin(2\q)]^-1/4^
_refine_ls_extinction_method SHELXL
_refine_ls_goodness_of_fit_ref 1.058
_refine_ls_hydrogen_treatment constr
_refine_ls_matrix_type full
_refine_ls_number_parameters 159
_refine_ls_number_reflns 1627
_refine_ls_number_restraints 0
_refine_ls_restrained_S_all 1.058
_refine_ls_R_factor_all 0.0367
_refine_ls_R_factor_gt 0.0362
_refine_ls_shift/su_max 0.001
_refine_ls_shift/su_mean 0.000
_refine_ls_structure_factor_coef Fsqd
_refine_ls_weighting_details 'calc w=1/[\s^2^(Fo^2^)+(0.0746P)^2^+0.1147P] where P=(Fo^2^+2Fc^2^)/3'
_refine_ls_weighting_scheme calc
_refine_ls_wR_factor_gt 0.1009
_refine_ls_wR_factor_ref 0.1018
_reflns_number_gt 1586
_reflns_number_total 1627
_reflns_threshold_expression >2\s(I)
_cod_data_source_file c5nj00164a3.cif
_cod_data_source_block 3.H2O
_cod_depositor_comments 'Adding full bibliography for 7054735--7054745.cif.'
_cod_original_sg_symbol_H-M 'P 21/m'
_cod_database_code 7054742

loop_
_symmetry_equiv_pos_as_xyz
'x, y, z'
'-x, y+1/2, -z'
'-x, -y, -z'
'x, -y-1/2, z'

loop_
_atom_site_label
_atom_site_type_symbol
_atom_site_fract_x
_atom_site_fract_y
_atom_site_fract_z
_atom_site_U_iso_or_equiv
_atom_site_adp_type
_atom_site_occupancy
_atom_site_symmetry_multiplicity
_atom_site_calc_flag
_atom_site_refinement_flags
_atom_site_disorder_assembly
_atom_site_disorder_group
V1 V 0.39860(4) 0.7500 0.68170(3) 0.02372(19) Uani 1 2 d S . .
N1 N 0.6260(2) 0.7500 0.62831(12) 0.0173(4) Uani 1 2 d S . .
O1 O 0.5697(2) 0.7500 0.79782(12) 0.0325(4) Uani 1 2 d S . .
O2 O 0.8350(3) 0.7500 0.86367(12) 0.0376(5) Uani 1 2 d S . .
O3 O 0.3430(2) 0.7500 0.53864(12) 0.0299(4) Uani 1 2 d S . .
O4 O 0.4264(3) 0.7500 0.39120(13) 0.0394(5) Uani 1 2 d S . .
O5 O 0.29676(16) 0.5498(2) 0.70751(10) 0.0365(3) Uani 1 1 d . . .
O6 O 0.1420(2) 0.2500 0.80229(14) 0.0335(4) Uani 1 2 d S . .
H6O H 0.1815 0.3532 0.7777 0.050 Uiso 1 1 d R . .
C1 C 0.7278(3) 0.7500 0.79409(16) 0.0249(5) Uani 1 2 d S . .
C2 C 0.7647(3) 0.7500 0.69057(15) 0.0205(4) Uani 1 2 d S . .
C3 C 0.9165(3) 0.7500 0.65766(19) 0.0280(5) Uani 1 2 d S . .
H3 H 1.0157 0.7500 0.7020 0.034 Uiso 1 2 calc SR . .
C4 C 0.9197(3) 0.7500 0.5576(2) 0.0336(6) Uani 1 2 d S . .
H4 H 1.0225 0.7500 0.5329 0.040 Uiso 1 2 calc SR . .
C5 C 0.7734(3) 0.7500 0.49319(17) 0.0291(5) Uani 1 2 d S . .
H5 H 0.7741 0.7500 0.4247 0.035 Uiso 1 2 calc SR . .
C6 C 0.6275(3) 0.7500 0.53277(15) 0.0207(5) Uani 1 2 d S . .
C7 C 0.4535(3) 0.7500 0.47957(17) 0.0249(5) Uani 1 2 d S . .
N2A N 0.4078(5) 0.7500 -0.0396(2) 0.0286(8) Uani 0.661(6) 2 d SP A 1
H2A H 0.4514 0.7500 -0.0943 0.043 Uiso 0.661(6) 2 calc SPR A 1
N3A N 0.2050(4) 0.7500 0.2145(2) 0.0232(8) Uani 0.661(6) 2 d SP A 1
H3A H 0.2695 0.7500 0.2707 0.035 Uiso 0.661(6) 2 calc SPR A 1
H3B H 0.0972 0.7500 0.2130 0.035 Uiso 0.661(6) 2 calc SPR A 1
C8A C 0.4446(9) 0.7500 0.1329(6) 0.0214(14) Uani 0.661(6) 2 d SP A 1
H8A H 0.5159 0.7500 0.1930 0.026 Uiso 0.661(6) 2 calc SPR A 1
C9A C 0.5072(7) 0.7500 0.0462(3) 0.0259(9) Uani 0.661(6) 2 d SP A 1
H9A H 0.6233 0.7500 0.0465 0.031 Uiso 0.661(6) 2 calc SPR A 1
C10A C 0.2419(7) 0.7500 -0.0427(3) 0.0309(10) Uani 0.661(6) 2 d SP A 1
H10A H 0.1747 0.7500 -0.1042 0.037 Uiso 0.661(6) 2 calc SPR A 1
C11A C 0.1682(6) 0.7500 0.0399(4) 0.0270(11) Uani 0.661(6) 2 d SP A 1
H11A H 0.0515 0.7500 0.0365 0.032 Uiso 0.661(6) 2 calc SPR A 1
C12A C 0.2711(4) 0.7500 0.1312(4) 0.0184(9) Uani 0.661(6) 2 d SP A 1
N2B N 0.1319(8) 0.7500 0.1002(5) 0.0274(16) Uiso 0.339(6) 2 d SP A 2
H2B H 0.0302 0.7500 0.1142 0.041 Uiso 0.339(6) 2 calc SPR A 2
C9B C 0.1585(17) 0.7500 0.0064(10) 0.034(3) Uiso 0.339(6) 2 d SP A 2
H9B H 0.0642 0.7500 -0.0417 0.041 Uiso 0.339(6) 2 calc SPR A 2
C10B C 0.2581(12) 0.7500 0.1722(9) 0.022(2) Uiso 0.339(6) 2 d SP A 2
H10B H 0.2413 0.7500 0.2387 0.027 Uiso 0.339(6) 2 calc SPR A 2
N3B N 0.5983(9) 0.7500 0.0252(5) 0.0267(15) Uiso 0.339(6) 2 d SP A 2
H3C H 0.6845 0.7500 0.0706 0.040 Uiso 0.339(6) 2 calc SPR A 2
H3D H 0.6124 0.7500 -0.0366 0.040 Uiso 0.339(6) 2 calc SPR A 2
C12B C 0.4472(13) 0.7500 0.0499(6) 0.022(2) Uiso 0.339(6) 2 d SP A 2
C11B C 0.415(2) 0.7500 0.1449(14) 0.027(4) Uiso 0.339(6) 2 d SP A 2
H11B H 0.5061 0.7500 0.1951 0.033 Uiso 0.339(6) 2 calc SPR A 2
C8B C 0.3068(16) 0.7500 -0.0249(8) 0.031(3) Uiso 0.339(6) 2 d SP A 2
H8B H 0.3184 0.7500 -0.0922 0.037 Uiso 0.339(6) 2 calc SPR A 2

loop_
_atom_site_aniso_label
_atom_site_aniso_U_11
_atom_site_aniso_U_22
_atom_site_aniso_U_33
_atom_site_aniso_U_23
_atom_site_aniso_U_13
_atom_site_aniso_U_12
V1 0.0169(3) 0.0251(3) 0.0310(3) 0.000 0.01024(16) 0.000
N1 0.0157(8) 0.0172(8) 0.0195(8) 0.000 0.0040(6) 0.000
O1 0.0335(9) 0.0440(11) 0.0221(7) 0.000 0.0120(7) 0.000
O2 0.0491(12) 0.0379(10) 0.0223(8) 0.000 -0.0079(7) 0.000
O3 0.0191(8) 0.0351(10) 0.0338(8) 0.000 -0.0028(6) 0.000
O4 0.0448(12) 0.0464(12) 0.0235(8) 0.000 -0.0087(8) 0.000
O5 0.0309(7) 0.0324(7) 0.0486(7) 0.0036(6) 0.0142(5) -0.0043(5)
O6 0.0285(9) 0.0302(10) 0.0450(10) 0.000 0.0172(8) 0.000
C1 0.0330(12) 0.0214(11) 0.0202(10) 0.000 0.0032(8) 0.000
C2 0.0191(11) 0.0205(10) 0.0215(10) 0.000 0.0016(8) 0.000
C3 0.0166(11) 0.0331(13) 0.0336(11) 0.000 0.0007(9) 0.000
C4 0.0220(12) 0.0429(15) 0.0388(13) 0.000 0.0147(10) 0.000
C5 0.0325(13) 0.0335(13) 0.0236(10) 0.000 0.0125(9) 0.000
C6 0.0240(11) 0.0173(10) 0.0206(10) 0.000 0.0025(8) 0.000
C7 0.0265(12) 0.0209(10) 0.0254(10) 0.000 -0.0030(8) 0.000
N2A 0.035(2) 0.0303(17) 0.0228(15) 0.000 0.0133(13) 0.000
N3A 0.0212(14) 0.0350(17) 0.0147(14) 0.000 0.0070(12) 0.000
C8A 0.012(3) 0.022(2) 0.029(3) 0.000 -0.002(2) 0.000
C9A 0.021(3) 0.026(2) 0.032(2) 0.000 0.0101(18) 0.000
C10A 0.033(3) 0.038(2) 0.0213(19) 0.000 0.004(2) 0.000
C11A 0.025(2) 0.035(2) 0.022(3) 0.000 0.005(2) 0.000
C12A 0.019(2) 0.0208(17) 0.0167(18) 0.000 0.0056(14) 0.000

loop_
_atom_type_symbol
_atom_type_description
_atom_type_scat_dispersion_real
_atom_type_scat_dispersion_imag
_atom_type_scat_source
C C 0.0181 0.0091 'International Tables Vol C Tables 4.2.6.8 and 6.1.1.4'
H H 0.0000 0.0000 'International Tables Vol C Tables 4.2.6.8 and 6.1.1.4'
N N 0.0311 0.0180 'International Tables Vol C Tables 4.2.6.8 and 6.1.1.4'
O O 0.0492 0.0322 'International Tables Vol C Tables 4.2.6.8 and 6.1.1.4'
V V 0.0687 2.1097 'International Tables Vol C Tables 4.2.6.8 and 6.1.1.4'

loop_
_geom_angle_atom_site_label_1
_geom_angle_atom_site_label_2
_geom_angle_atom_site_label_3
_geom_angle
_geom_angle_site_symmetry_1
_geom_angle_site_symmetry_3
O5 V1 O5 108.07(10) . 4_575
O5 V1 O3 99.59(6) . .
O5 V1 O3 99.59(6) 4_575 .
O5 V1 O1 98.55(6) . .
O5 V1 O1 98.55(6) 4_575 .
O3 V1 O1 148.86(7) . .
O5 V1 N1 125.95(5) . .
O5 V1 N1 125.95(5) 4_575 .
O3 V1 N1 74.93(7) . .
O1 V1 N1 73.94(7) . .
C6 N1 C2 121.73(19) . .
C6 N1 V1 118.79(14) . .
C2 N1 V1 119.47(14) . .
C1 O1 V1 124.31(14) . .
C7 O3 V1 123.22(15) . .
O2 C1 O1 125.8(2) . .
O2 C1 C2 122.8(2) . .
O1 C1 C2 111.46(19) . .
N1 C2 C3 120.8(2) . .
N1 C2 C1 110.82(19) . .
C3 C2 C1 128.3(2) . .
C2 C3 C4 118.0(2) . .
C2 C3 H3 121.0 . .
C4 C3 H3 121.0 . .
C3 C4 C5 120.6(2) . .
C3 C4 H4 119.7 . .
C5 C4 H4 119.7 . .
C6 C5 C4 117.4(2) . .
C6 C5 H5 121.3 . .
C4 C5 H5 121.3 . .
N1 C6 C5 121.5(2) . .
N1 C6 C7 110.60(19) . .
C5 C6 C7 127.9(2) . .
O4 C7 O3 126.0(2) . .
O4 C7 C6 121.6(2) . .
O3 C7 C6 112.46(19) . .
C9A N2A C10A 120.8(4) . .
C9A N2A H2A 119.6 . .
C10A N2A H2A 119.6 . .
C12A N3A H3A 120.0 . .
C12A N3A H3B 120.0 . .
H3A N3A H3B 120.0 . .
C9A C8A C12A 118.6(6) . .
C9A C8A H8A 120.7 . .
C12A C8A H8A 120.7 . .
N2A C9A C8A 121.5(5) . .
N2A C9A H9A 119.3 . .
C8A C9A H9A 119.3 . .
N2A C10A C11A 121.9(5) . .
N2A C10A H10A 119.0 . .
C11A C10A H10A 119.0 . .
C10A C11A C12A 118.1(5) . .
C10A C11A H11A 120.9 . .
C12A C11A H11A 120.9 . .
N3A C12A C8A 120.4(5) . .
N3A C12A C11A 120.5(3) . .
C8A C12A C11A 119.1(5) . .
C10B N2B C9B 120.8(10) . .
C10B N2B H2B 119.6 . .
C9B N2B H2B 119.6 . .
C8B C9B N2B 125.7(11) . .
C8B C9B H9B 117.2 . .
N2B C9B H9B 117.2 . .
N2B C10B C11B 116.5(14) . .
N2B C10B H10B 121.7 . .
C11B C10B H10B 121.7 . .
C12B N3B H3C 120.0 . .
C12B N3B H3D 120.0 . .
H3C N3B H3D 120.0 . .
N3B C12B C11B 123.6(10) . .
N3B C12B C8B 119.7(9) . .
C11B C12B C8B 116.7(12) . .
C12B C11B C10B 124.5(16) . .
C12B C11B H11B 117.8 . .
C10B C11B H11B 117.8 . .
C9B C8B C12B 115.8(11) . .
C9B C8B H8B 122.1 . .
C12B C8B H8B 122.1 . .

loop_
_geom_bond_atom_site_label_1
_geom_bond_atom_site_label_2
_geom_bond_distance
_geom_bond_site_symmetry_2
V1 O5 1.6186(13) .
V1 O5 1.6186(13) 4_575
V1 O3 1.9746(17) .
V1 O1 1.9865(19) .
V1 N1 2.0941(18) .
N1 C6 1.327(3) .
N1 C2 1.330(3) .
O1 C1 1.302(3) .
O2 C1 1.213(3) .
O3 C7 1.299(3) .
O4 C7 1.215(3) .
O6 H6O 0.8404 .
C1 C2 1.506(3) .
C2 C3 1.380(3) .
C3 C4 1.392(4) .
C3 H3 0.9500 .
C4 C5 1.394(4) .
C4 H4 0.9500 .
C5 C6 1.380(3) .
C5 H5 0.9500 .
C6 C7 1.513(3) .
N2A C9A 1.347(6) .
N2A C10A 1.353(6) .
N2A H2A 0.8800 .
N3A C12A 1.340(5) .
N3A H3A 0.8800 .
N3A H3B 0.8800 .
C8A C9A 1.370(10) .
C8A C12A 1.417(8) .
C8A H8A 0.9500 .
C9A H9A 0.9500 .
C10A C11A 1.365(7) .
C10A H10A 0.9500 .
C11A C12A 1.423(7) .
C11A H11A 0.9500 .
N2B C10B 1.337(10) .
N2B C9B 1.347(13) .
N2B H2B 0.8800 .
C9B C8B 1.344(19) .
C9B H9B 0.9500 .
C10B C11B 1.38(2) .
C10B H10B 0.9500 .
N3B C12B 1.327(12) .
N3B H3C 0.8800 .
N3B H3D 0.8800 .
C12B C11B 1.379(19) .
C12B C8B 1.440(15) .
C11B H11B 0.9500 .
C8B H8B 0.9500 .

loop_
_geom_hbond_atom_site_label_D
_geom_hbond_atom_site_label_H
_geom_hbond_atom_site_label_A
_geom_hbond_distance_DH
_geom_hbond_distance_HA
_geom_hbond_distance_DA
_geom_hbond_angle_DHA
_geom_hbond_site_symmetry_A
O6 H6O O5 0.84 1.93 2.7624(18) 168.2 .
N2A H2A O1 0.88 1.89 2.765(4) 173.1 1_554
N3A H3A O4 0.88 1.97 2.844(3) 176.1 .
N3A H3B O6 0.88 1.94 2.819(4) 175.1 3_566
N2B H2B O6 0.88 1.94 2.770(8) 156.4 3_566
N3B H3C O6 0.88 2.11 2.978(7) 169.3 3_666
N3B H3D O1 0.88 2.28 3.130(7) 163.8 1_554
N3B H3D O2 0.88 2.43 3.153(8) 139.5 1_554

loop_
_geom_torsion_atom_site_label_1
_geom_torsion_atom_site_label_2
_geom_torsion_atom_site_label_3
_geom_torsion_atom_site_label_4
_geom_torsion
_geom_torsion_site_symmetry_1
O5 V1 N1 C6 91.02(7) .
O5 V1 N1 C6 -91.02(7) 4_575
O3 V1 N1 C6 0.0 .
O1 V1 N1 C6 180.0 .
O5 V1 N1 C2 -88.98(7) .
O5 V1 N1 C2 88.98(7) 4_575
O3 V1 N1 C2 180.0 .
O1 V1 N1 C2 0.0 .
O5 V1 O1 C1 125.07(5) .
O5 V1 O1 C1 -125.07(5) 4_575
O3 V1 O1 C1 0.000(1) .
N1 V1 O1 C1 0.0 .
O5 V1 O3 C7 -124.83(5) .
O5 V1 O3 C7 124.83(5) 4_575
O1 V1 O3 C7 0.0 .
N1 V1 O3 C7 0.0 .
V1 O1 C1 O2 180.000(1) .
V1 O1 C1 C2 0.0 .
C6 N1 C2 C3 0.0 .
V1 N1 C2 C3 180.0 .
C6 N1 C2 C1 180.0 .
V1 N1 C2 C1 0.0 .
O2 C1 C2 N1 180.000(1) .
O1 C1 C2 N1 0.0 .
O2 C1 C2 C3 0.000(1) .
O1 C1 C2 C3 180.0 .
N1 C2 C3 C4 0.000(1) .
C1 C2 C3 C4 180.0 .
C2 C3 C4 C5 0.000(1) .
C3 C4 C5 C6 0.000(1) .
C2 N1 C6 C5 0.0 .
V1 N1 C6 C5 180.0 .
C2 N1 C6 C7 180.0 .
V1 N1 C6 C7 0.0 .
C4 C5 C6 N1 0.0 .
C4 C5 C6 C7 180.0 .
V1 O3 C7 O4 180.0 .
V1 O3 C7 C6 0.0 .
N1 C6 C7 O4 180.0 .
C5 C6 C7 O4 0.0 .
N1 C6 C7 O3 0.0 .
C5 C6 C7 O3 180.0 .
C10A N2A C9A C8A 0.0 .
C12A C8A C9A N2A 0.0 .
C9A N2A C10A C11A 0.0 .
N2A C10A C11A C12A 0.0 .
C9A C8A C12A N3A 180.0 .
C9A C8A C12A C11A 0.0 .
C10A C11A C12A N3A 180.0 .
C10A C11A C12A C8A 0.0 .
C10B N2B C9B C8B 0.000(1) .
C9B N2B C10B C11B 0.000(1) .
N3B C12B C11B C10B 180.0 .
C8B C12B C11B C10B 0.000(1) .
N2B C10B C11B C12B 0.000(2) .
N2B C9B C8B C12B 0.000(1) .
N3B C12B C8B C9B 180.0 .
C11B C12B C8B C9B 0.000(1) .
